data_7135627
loop_
_publ_author_name
'Xu, Peng-Cheng'
'Xu, Yin'
'Wang, Yu-Ting'
'Mao, Jia-Ling'
'Teng, Xu'
'Zhao, Yu-Yang'
'Zou, Xiao'
'Yan, Sheng-Hu'
'Jia, Zheng-Ren'
'Zuo, Hang-Dong'

_publ_section_title
;
 Copper-catalyzed spirocyclization-oxytrifluoromethylation of
 alkynyl-bicyclo[1.1.0]butanes for spirobutyl quinolone synthesis.
;
_journal_issue 27
_journal_name_full 'Chemical communications (Cambridge, England)'
_journal_page_first 7140
_journal_page_last 7144
_journal_paper_doi 10.1039/d6cc00749j
_journal_volume 62
_journal_year 2026
_chemical_formula_moiety 'C35 H27 F3 I N O3'
_chemical_formula_sum 'C35 H27 F3 I N O3'
_chemical_formula_weight 693.47
_space_group_crystal_system orthorhombic
_space_group_IT_number 61
_space_group_name_Hall '-P 2ac 2ab'
_space_group_name_H-M_alt 'P b c a'
_atom_sites_solution_hydrogens geom
_atom_sites_solution_primary dual
_audit_creation_date 2025-11-25
_audit_creation_method
;
Olex2 1.5
(compiled 2025.07.13 svn.rb7424aed for OlexSys, GUI svn.r7314)
;
_audit_update_record
;
2025-11-26 deposited with the CCDC.	2026-03-12 downloaded from the CCDC.
;
_cell_angle_alpha 90
_cell_angle_beta 90
_cell_angle_gamma 90
_cell_formula_units_Z 8
_cell_length_a 23.0963(5)
_cell_length_b 9.7509(2)
_cell_length_c 26.7974(6)
_cell_measurement_reflns_used 9917
_cell_measurement_temperature 193.00
_cell_measurement_theta_max 68.22
_cell_measurement_theta_min 3.30
_cell_volume 6035.0(2)
_computing_cell_refinement 'SAINT V8.41 (Bruker, 2024)'
_computing_data_collection 'APEX6 V2024.9-1 (Bruker, 2025)'
_computing_data_reduction 'SAINT V8.41 (Bruker, 2024)'
_computing_molecular_graphics 'Olex2 1.5 (Dolomanov et al., 2009)'
_computing_publication_material 'Olex2 1.5 (Dolomanov et al., 2009)'
_computing_structure_refinement 'SHELXL 2025/1 (Sheldrick, 2015)'
_computing_structure_solution 'SHELXT 2018/2 (Sheldrick, 2018)'
_diffrn_ambient_temperature 193.00
_diffrn_detector CPAD
_diffrn_detector_area_resol_mean 7.41
_diffrn_detector_type 'Bruker PHOTON III-M14'
_diffrn_measured_fraction_theta_full 0.999
_diffrn_measured_fraction_theta_max 0.998
_diffrn_measurement_device 'three circle diffractometer'
_diffrn_measurement_device_type 'Bruker D8 QUEST'
_diffrn_measurement_method '\w and \f shutterless scans'
_diffrn_measurement_specimen_support 'nylon loop'
_diffrn_radiation_monochromator 'Helios Multi-layer Optic'
_diffrn_radiation_probe x-ray
_diffrn_radiation_type CuK\a
_diffrn_radiation_wavelength 1.54178
_diffrn_reflns_av_R_equivalents 0.0519
_diffrn_reflns_av_unetI/netI 0.0258
_diffrn_reflns_Laue_measured_fraction_full 0.999
_diffrn_reflns_Laue_measured_fraction_max 0.998
_diffrn_reflns_limit_h_max 27
_diffrn_reflns_limit_h_min -27
_diffrn_reflns_limit_k_max 11
_diffrn_reflns_limit_k_min -10
_diffrn_reflns_limit_l_max 31
_diffrn_reflns_limit_l_min -32
_diffrn_reflns_number 49730
_diffrn_reflns_point_group_measured_fraction_full 0.999
_diffrn_reflns_point_group_measured_fraction_max 0.998
_diffrn_reflns_theta_full 67.679
_diffrn_reflns_theta_max 68.335
_diffrn_reflns_theta_min 3.814
_diffrn_source 'microfocus sealed X-ray tube'
_diffrn_source_current 1.1
_diffrn_source_power 0.05500000000000001
_diffrn_source_type 'Incoatec I\ms DIAMOND'
_diffrn_source_voltage 50.0
_diffrn_standards_number 0
_exptl_absorpt_coefficient_mu 8.808
_exptl_absorpt_correction_T_max 0.7531
_exptl_absorpt_correction_T_min 0.4815
_exptl_absorpt_correction_type multi-scan
_exptl_absorpt_process_details
;
SADABS-2016/2 (Bruker,2016/2) was used for absorption correction.
wR2(int) was 0.1020 before and 0.0571 after correction.
The Ratio of minimum to maximum transmission is 0.6394.
The \l/2 correction factor is Not present.
;
_exptl_crystal_density_diffrn 1.526
_exptl_crystal_description block
_exptl_crystal_F_000 2784
_exptl_crystal_size_max 0.13
_exptl_crystal_size_mid 0.11
_exptl_crystal_size_min 0.08
_refine_diff_density_max 0.853
_refine_diff_density_min -0.543
_refine_diff_density_rms 0.057
_refine_ls_extinction_method none
_refine_ls_goodness_of_fit_ref 1.033
_refine_ls_hydrogen_treatment constr
_refine_ls_matrix_type full
_refine_ls_number_parameters 544
_refine_ls_number_reflns 5528
_refine_ls_number_restraints 549
_refine_ls_restrained_S_all 1.044
_refine_ls_R_factor_all 0.0474
_refine_ls_R_factor_gt 0.0413
_refine_ls_shift/su_max 0.002
_refine_ls_shift/su_mean 0.000
_refine_ls_structure_factor_coef Fsqd
_refine_ls_weighting_details 'w=1/[\s^2^(Fo^2^)+(0.0473P)^2^+7.9456P] where P=(Fo^2^+2Fc^2^)/3'
_refine_ls_weighting_scheme calc
_refine_ls_wR_factor_gt 0.1059
_refine_ls_wR_factor_ref 0.1094
_reflns_Friedel_coverage 0.000
_reflns_number_gt 4801
_reflns_number_total 5528
_reflns_threshold_expression 'I > 2\s(I)'
_cod_data_source_file d6cc00749j2.cif
_cod_data_source_block a
_cod_depositor_comments
;
The following automatic conversions were performed:

data item '_diffrn_radiation_probe' value 'X-ray' was changed to
'x-ray' in accordance with the
/home/data/users/saulius/crontab/automatic-downloads/rss-feeds/RSC/lib/dictionaries/cif_core.dic
dictionary named 'cif_core.dic' version 2.4.2 last updated on
2011-04-26.

Automatic conversion script
Id: cif_fix_values 8170 2020-07-09 18:12:32Z antanas 

 Adding full bibliography for 7135627.cif.
;
_cod_original_sg_symbol_H-M Pbca
_cod_database_code 7135627
_shelx_shelxl_version_number 2025/1
_shelx_space_group_comment
;
The symmetry employed for this shelxl refinement is uniquely defined
by the following loop, which should always be used as a source of
symmetry information in preference to the above space-group names.
They are only intended as comments.
;
_shelx_estimated_absorpt_t_max 0.539
_shelx_estimated_absorpt_t_min 0.394
_olex2_refinement_description
;
1. Fixed Uiso
 At 1.2 times of:
  All C(H) groups, All C(H,H) groups
 At 1.5 times of:
  All C(H,H,H) groups
2. Restrained distances
 C6A-C1A = C6A-C5A = C5A-C4A = C4A-C3A = C3A-C2A = C2A-C1A
 1.39 with sigma of 0.01
 O1-C8 \\sim O2A-C8
 with sigma of 0.02
 C24A-C23 \\sim C26A-C23 \\sim C24-C23 \\sim C26-C23
 with sigma of 0.02
3. Uiso/Uaniso restraints and constraints
F1 \\sim F2 \\sim F3 \\sim I1A \\sim F1A \\sim F2A \\sim F3A \\sim O1A \\sim
O2A \\sim C1A \\sim C2A \\sim C3A \\sim C4A \\sim C5A \\sim C6A \\sim C7A \\sim
C24A \\sim C25A \\sim C26A \\sim C27A: within 2A with sigma of 0.01 and sigma
for terminal atoms of 0.02 within 2A
I1 \\sim O1 \\sim O2 \\sim C1 \\sim C2 \\sim C3 \\sim C4 \\sim C5 \\sim C6
\\sim C7 \\sim I1A \\sim O1A \\sim O2A \\sim C1A \\sim C2A \\sim C3A \\sim C4A
\\sim C5A \\sim C6A \\sim C7A: within 2A with sigma of 0.01 and sigma for
terminal atoms of 0.02 within 2A
F1 \\sim F2 \\sim F3 \\sim C24 \\sim C25 \\sim C26 \\sim C27 \\sim F1A \\sim
F2A \\sim F3A \\sim C24A \\sim C25A \\sim C26A \\sim C27A: within 2A with sigma
of 0.01 and sigma for terminal atoms of 0.02 within 2A
4. Same fragment restrains
{F1A, F2A, F3A, C24A, C25A, C26A, C27A} sigma for 1-2: 0.02, 1-3: 0.04
as in
{F1, F2, F3, C24, C25, C26, C27}
{I1A, O1A, O2A, C1A, C2A, C3A, C4A, C5A, C6A, C7A} sigma for 1-2: 0.01, 1-3:
0.02
as in
{I1, O1, O2, C1, C2, C3, C4, C5, C6, C7}
5. Others
 Sof(I1A)=Sof(O1A)=Sof(O2A)=Sof(C1A)=Sof(C2A)=Sof(H2A)=Sof(C3A)=Sof(H3A)=
 Sof(C4A)=Sof(H4A)=Sof(C5A)=Sof(H5A)=Sof(C6A)=Sof(C7A)=1-FVAR(1)
 Sof(I1)=Sof(O1)=Sof(O2)=Sof(C1)=Sof(C2)=Sof(H2)=Sof(C3)=Sof(H3)=Sof(C4)=
 Sof(H4)=Sof(C5)=Sof(H5)=Sof(C6)=Sof(C7)=FVAR(1)
 Sof(F1A)=Sof(F2A)=Sof(F3A)=Sof(C24A)=Sof(H24C)=Sof(H24D)=Sof(C25A)=Sof(H25A)=
 Sof(C26A)=Sof(H26C)=Sof(H26D)=Sof(C27A)=1-FVAR(2)
 Sof(F1)=Sof(F2)=Sof(F3)=Sof(C24)=Sof(H24A)=Sof(H24B)=Sof(C25)=Sof(H25)=
 Sof(C26)=Sof(H26A)=Sof(H26B)=Sof(C27)=FVAR(2)
6.a Ternary CH refined with riding coordinates:
 C25(H25), C25A(H25A)
6.b Secondary CH2 refined with riding coordinates:
 C28(H28A,H28B), C24(H24A,H24B), C26(H26A,H26B), C24A(H24C,H24D), C26A(H26C,
 H26D)
6.c Aromatic/amide H refined with riding coordinates:
 C10(H10), C11(H11), C12(H12), C13(H13), C14(H14), C17(H17), C18(H18),
 C19(H19), C20(H20), C30(H30), C31(H31), C33(H33), C34(H34), C2(H2), C3(H3),
 C4(H4), C5(H5), C2A(H2A), C3A(H3A), C4A(H4A), C5A(H5A)
6.d Idealised Me refined as rotating group:
 C35(H35A,H35B,H35C)
;
_olex2_submission_special_instructions 'No special instructions were received'
_site XU

loop_
_space_group_symop_operation_xyz
'x, y, z'
'-x+1/2, -y, z+1/2'
'-x, y+1/2, -z+1/2'
'x+1/2, -y+1/2, -z'
'-x, -y, -z'
'x-1/2, y, -z-1/2'
'x, -y-1/2, z-1/2'
'-x-1/2, y-1/2, z'

loop_
_atom_site_label
_atom_site_type_symbol
_atom_site_fract_x
_atom_site_fract_y
_atom_site_fract_z
_atom_site_U_iso_or_equiv
_atom_site_adp_type
_atom_site_occupancy
_atom_site_site_symmetry_order
_atom_site_calc_flag
_atom_site_refinement_flags_posn
_atom_site_refinement_flags_adp
_atom_site_refinement_flags_occupancy
_atom_site_disorder_assembly
_atom_site_disorder_group
O3 O 0.46008(11) 0.3919(3) 0.62072(10) 0.0600(6) Uani 1 1 d . . . . .
N1 N 0.41969(11) 0.2030(3) 0.65591(9) 0.0414(6) Uani 1 1 d . . . . .
C8 C 0.36615(13) 0.4449(3) 0.76154(11) 0.0414(7) Uani 1 1 d D . . . .
C9 C 0.39080(14) 0.5816(3) 0.77078(11) 0.0435(7) Uani 1 1 d . . . . .
C10 C 0.36341(15) 0.6698(4) 0.80385(13) 0.0515(8) Uani 1 1 d . . . . .
H10 H 0.329027 0.641623 0.820379 0.062 Uiso 1 1 calc R U . . .
C11 C 0.38617(19) 0.7989(4) 0.81279(15) 0.0643(10) Uani 1 1 d . . . . .
H11 H 0.367230 0.859337 0.835313 0.077 Uiso 1 1 calc R U . . .
C12 C 0.43625(17) 0.8400(4) 0.78907(15) 0.0633(10) Uani 1 1 d . . . . .
H12 H 0.451329 0.929241 0.794874 0.076 Uiso 1 1 calc R U . . .
C13 C 0.46446(17) 0.7523(4) 0.75704(15) 0.0610(10) Uani 1 1 d . . . . .
H13 H 0.499139 0.780605 0.741007 0.073 Uiso 1 1 calc R U . . .
C14 C 0.44230(14) 0.6233(4) 0.74826(13) 0.0519(8) Uani 1 1 d . . . . .
H14 H 0.462296 0.562242 0.726671 0.062 Uiso 1 1 calc R U . . .
C15 C 0.35981(12) 0.3732(3) 0.71937(11) 0.0391(6) Uani 1 1 d . . . . .
C16 C 0.34326(12) 0.2264(3) 0.71792(10) 0.0378(6) Uani 1 1 d . . . . .
C17 C 0.29911(13) 0.1666(3) 0.74584(11) 0.0427(7) Uani 1 1 d . . . . .
H17 H 0.276888 0.221961 0.767857 0.051 Uiso 1 1 calc R U . . .
C18 C 0.28704(14) 0.0275(4) 0.74204(13) 0.0485(8) Uani 1 1 d . . . . .
H18 H 0.257149 -0.012285 0.761613 0.058 Uiso 1 1 calc R U . . .
C19 C 0.31862(15) -0.0518(3) 0.70980(13) 0.0506(8) Uani 1 1 d . . . . .
H19 H 0.310454 -0.147082 0.707321 0.061 Uiso 1 1 calc R U . . .
C20 C 0.36218(14) 0.0041(3) 0.68078(12) 0.0452(7) Uani 1 1 d . . . . .
H20 H 0.383514 -0.052248 0.658459 0.054 Uiso 1 1 calc R U . . .
C21 C 0.37461(12) 0.1438(3) 0.68450(10) 0.0384(6) Uani 1 1 d . . . . .
C22 C 0.42194(14) 0.3415(4) 0.64607(11) 0.0454(7) Uani 1 1 d . . . . .
C23 C 0.37166(14) 0.4236(3) 0.66709(11) 0.0422(7) Uani 1 1 d D . . . .
C28 C 0.46460(14) 0.1142(4) 0.63386(13) 0.0506(8) Uani 1 1 d . . . . .
H28A H 0.475042 0.042165 0.658279 0.061 Uiso 1 1 calc R U . . .
H28B H 0.499679 0.169869 0.627457 0.061 Uiso 1 1 calc R U . . .
C29 C 0.44592(13) 0.0462(4) 0.58542(13) 0.0466(8) Uani 1 1 d . . . . .
C30 C 0.4096(2) 0.1084(4) 0.55175(14) 0.0674(11) Uani 1 1 d . . . . .
H30 H 0.394709 0.197053 0.558892 0.081 Uiso 1 1 calc R U . . .
C31 C 0.3944(2) 0.0444(5) 0.50765(14) 0.0700(11) Uani 1 1 d . . . . .
H31 H 0.368871 0.089581 0.485269 0.084 Uiso 1 1 calc R U . . .
C32 C 0.41549(16) -0.0831(4) 0.49543(14) 0.0558(9) Uani 1 1 d . . . . .
C33 C 0.45103(17) -0.1454(4) 0.52897(16) 0.0647(10) Uani 1 1 d . . . . .
H33 H 0.465865 -0.234116 0.521778 0.078 Uiso 1 1 calc R U . . .
C34 C 0.46613(17) -0.0816(4) 0.57373(16) 0.0628(10) Uani 1 1 d . . . . .
H34 H 0.490900 -0.127838 0.596488 0.075 Uiso 1 1 calc R U . . .
C35 C 0.3992(2) -0.1502(5) 0.44662(17) 0.0808(13) Uani 1 1 d . . . . .
H35A H 0.357923 -0.173887 0.447097 0.121 Uiso 1 1 calc R U . . .
H35B H 0.422180 -0.233683 0.442015 0.121 Uiso 1 1 calc R U . . .
H35C H 0.406770 -0.086626 0.419066 0.121 Uiso 1 1 calc R U . . .
I1 I 0.44074(2) 0.07562(3) 0.90394(2) 0.04877(12) Uani 0.7216(10) 1 d D U P A 1
O1 O 0.33898(18) 0.3896(6) 0.8046(2) 0.0382(10) Uani 0.7216(10) 1 d D U P A 1
O2 O 0.42638(19) 0.3339(5) 0.83385(16) 0.0547(10) Uani 0.7216(10) 1 d D U P A 1
C1 C 0.36196(19) 0.1807(4) 0.91355(15) 0.0446(9) Uani 0.7216(10) 1 d D U P A 1
C2 C 0.3293(3) 0.1353(10) 0.9544(2) 0.0578(16) Uani 0.7216(10) 1 d D U P A 1
H2 H 0.343652 0.066399 0.976249 0.069 Uiso 0.7216(10) 1 calc R U P A 1
C3 C 0.2748(2) 0.1947(5) 0.96210(19) 0.0612(12) Uani 0.7216(10) 1 d D U P A 1
H3 H 0.251371 0.162695 0.988838 0.073 Uiso 0.7216(10) 1 calc R U P A 1
C4 C 0.2543(2) 0.2974(5) 0.93221(18) 0.0591(12) Uani 0.7216(10) 1 d D U P A 1
H4 H 0.217533 0.336528 0.939410 0.071 Uiso 0.7216(10) 1 calc R U P A 1
C5 C 0.2860(3) 0.3470(8) 0.8909(3) 0.0534(16) Uani 0.7216(10) 1 d D U P A 1
H5 H 0.271525 0.417805 0.870008 0.064 Uiso 0.7216(10) 1 calc R U P A 1
C6 C 0.34198(17) 0.2840(4) 0.88227(15) 0.0394(9) Uani 0.7216(10) 1 d D U P A 1
C7 C 0.3745(2) 0.3387(6) 0.8394(2) 0.0459(12) Uani 0.7216(10) 1 d D U P A 1
F1 F 0.2475(3) 0.6062(9) 0.5626(3) 0.095(2) Uani 0.542(5) 1 d D U P B 1
F2 F 0.3394(3) 0.5924(5) 0.54812(15) 0.0916(17) Uani 0.542(5) 1 d D U P B 1
F3 F 0.3030(4) 0.7711(10) 0.5834(4) 0.075(2) Uani 0.542(5) 1 d D U P B 1
C24 C 0.3667(5) 0.5814(10) 0.6558(5) 0.047(2) Uani 0.542(5) 1 d D U P B 1
H24A H 0.365859 0.638076 0.686422 0.056 Uiso 0.542(5) 1 calc R U P B 1
H24B H 0.397181 0.614617 0.632815 0.056 Uiso 0.542(5) 1 calc R U P B 1
C25 C 0.3075(3) 0.5700(6) 0.6308(2) 0.0460(13) Uani 0.542(5) 1 d D U P B 1
H25 H 0.276487 0.603235 0.653805 0.055 Uiso 0.542(5) 1 calc R U P B 1
C26 C 0.3137(5) 0.4126(15) 0.6346(5) 0.043(2) Uani 0.542(5) 1 d D U P B 1
H26A H 0.319784 0.367669 0.601879 0.052 Uiso 0.542(5) 1 calc R U P B 1
H26B H 0.281347 0.368546 0.652764 0.052 Uiso 0.542(5) 1 calc R U P B 1
C27 C 0.3001(13) 0.631(3) 0.5806(7) 0.060(2) Uani 0.542(5) 1 d D U P B 1
I1A I 0.26224(7) 0.3597(3) 0.89012(9) 0.1075(8) Uani 0.2784(10) 1 d D U P A 2
F1A F 0.3185(5) 0.7478(12) 0.5714(5) 0.085(3) Uani 0.458(5) 1 d D U P B 2
F2A F 0.2600(2) 0.6539(6) 0.6232(2) 0.0816(18) Uani 0.458(5) 1 d D U P B 2
F3A F 0.2679(4) 0.5738(10) 0.5475(3) 0.078(2) Uani 0.458(5) 1 d D U P B 2
O1A O 0.4489(5) 0.3195(17) 0.8213(5) 0.073(3) Uani 0.2784(10) 1 d D U P A 2
O2A O 0.3561(5) 0.3640(16) 0.8070(5) 0.042(2) Uani 0.2784(10) 1 d D U P A 2
C1A C 0.3318(4) 0.2257(12) 0.9036(4) 0.059(2) Uani 0.2784(10) 1 d D U P A 2
C2A C 0.3232(7) 0.136(2) 0.9438(8) 0.061(3) Uani 0.2784(10) 1 d D U P A 2
H2A H 0.287598 0.135212 0.961518 0.073 Uiso 0.2784(10) 1 calc R U P A 2
C3A C 0.3686(5) 0.0491(14) 0.9571(5) 0.075(3) Uani 0.2784(10) 1 d D U P A 2
H3A H 0.363115 -0.015649 0.983183 0.090 Uiso 0.2784(10) 1 calc R U P A 2
C4A C 0.4211(6) 0.0556(15) 0.9328(5) 0.073(3) Uani 0.2784(10) 1 d D U P A 2
H4A H 0.452813 0.004357 0.945639 0.088 Uiso 0.2784(10) 1 calc R U P A 2
C5A C 0.4294(5) 0.1354(15) 0.8899(5) 0.071(3) Uani 0.2784(10) 1 d D U P A 2
H5A H 0.463753 0.129751 0.870499 0.086 Uiso 0.2784(10) 1 calc R U P A 2
C6A C 0.3833(4) 0.2252(11) 0.8771(4) 0.0550(19) Uani 0.2784(10) 1 d D U P A 2
C7A C 0.3934(6) 0.3142(17) 0.8335(5) 0.046(2) Uani 0.2784(10) 1 d D U P A 2
C24A C 0.3232(6) 0.4007(18) 0.6271(5) 0.043(3) Uani 0.458(5) 1 d D U P B 2
H24C H 0.328751 0.318015 0.606159 0.052 Uiso 0.458(5) 1 calc R U P B 2
H24D H 0.283285 0.405607 0.640424 0.052 Uiso 0.458(5) 1 calc R U P B 2
C25A C 0.3443(3) 0.5327(8) 0.6032(2) 0.0479(14) Uani 0.458(5) 1 d D U P B 2
H25A H 0.370559 0.511681 0.574514 0.057 Uiso 0.458(5) 1 calc R U P B 2
C26A C 0.3799(6) 0.5730(11) 0.6492(6) 0.042(2) Uani 0.458(5) 1 d D U P B 2
H26C H 0.361220 0.642564 0.670725 0.051 Uiso 0.458(5) 1 calc R U P B 2
H26D H 0.420600 0.597856 0.641735 0.051 Uiso 0.458(5) 1 calc R U P B 2
C27A C 0.2980(15) 0.630(3) 0.5872(9) 0.061(2) Uani 0.458(5) 1 d D U P B 2

loop_
_atom_site_aniso_label
_atom_site_aniso_U_11
_atom_site_aniso_U_22
_atom_site_aniso_U_33
_atom_site_aniso_U_23
_atom_site_aniso_U_13
_atom_site_aniso_U_12
O3 0.0555(14) 0.0672(17) 0.0572(15) 0.0039(13) 0.0096(12) -0.0171(12)
N1 0.0395(13) 0.0456(15) 0.0393(13) -0.0068(11) 0.0034(10) -0.0009(11)
C8 0.0410(15) 0.0474(18) 0.0358(15) -0.0022(13) -0.0004(12) -0.0023(13)
C9 0.0469(17) 0.0477(18) 0.0359(15) -0.0016(13) -0.0084(13) -0.0032(14)
C10 0.0561(19) 0.051(2) 0.0474(18) -0.0102(16) -0.0060(15) -0.0056(16)
C11 0.079(3) 0.053(2) 0.061(2) -0.0104(18) -0.015(2) 0.002(2)
C12 0.068(2) 0.054(2) 0.068(2) -0.0001(19) -0.023(2) -0.0137(18)
C13 0.058(2) 0.063(2) 0.062(2) 0.0101(19) -0.0161(18) -0.0167(18)
C14 0.0479(18) 0.061(2) 0.0468(18) -0.0014(17) -0.0054(14) -0.0077(16)
C15 0.0352(14) 0.0440(17) 0.0381(15) -0.0028(13) -0.0012(12) -0.0001(12)
C16 0.0377(14) 0.0404(16) 0.0352(14) -0.0017(13) -0.0060(12) -0.0013(12)
C17 0.0382(15) 0.0473(18) 0.0427(16) -0.0040(14) 0.0006(12) -0.0012(13)
C18 0.0422(16) 0.0508(19) 0.0524(18) 0.0033(16) 0.0012(14) -0.0058(15)
C19 0.0565(19) 0.0373(18) 0.058(2) 0.0037(15) -0.0031(16) -0.0035(15)
C20 0.0496(17) 0.0402(18) 0.0456(17) -0.0025(14) -0.0021(14) 0.0039(14)
C21 0.0386(14) 0.0411(17) 0.0355(14) -0.0011(13) -0.0040(12) 0.0003(12)
C22 0.0456(16) 0.054(2) 0.0363(15) -0.0027(14) -0.0022(13) -0.0079(15)
C23 0.0526(18) 0.0392(17) 0.0348(15) -0.0040(13) -0.0037(13) -0.0054(14)
C28 0.0397(16) 0.063(2) 0.0496(18) -0.0111(16) 0.0035(14) 0.0047(15)
C29 0.0406(16) 0.052(2) 0.0474(17) -0.0063(15) 0.0081(13) 0.0030(14)
C30 0.094(3) 0.062(2) 0.0457(19) -0.0085(18) -0.0057(19) 0.028(2)
C31 0.091(3) 0.075(3) 0.0441(19) -0.0067(19) -0.0072(19) 0.022(2)
C32 0.0515(19) 0.065(2) 0.0511(19) -0.0128(17) 0.0059(15) -0.0035(17)
C33 0.062(2) 0.053(2) 0.080(3) -0.022(2) 0.000(2) 0.0100(18)
C34 0.056(2) 0.061(2) 0.071(2) -0.013(2) -0.0117(19) 0.0114(18)
C35 0.073(3) 0.099(4) 0.071(3) -0.037(3) 0.002(2) -0.006(2)
I1 0.05476(19) 0.03578(18) 0.0558(2) -0.00172(14) -0.00059(14) 0.00267(13)
O1 0.032(2) 0.047(2) 0.0351(16) -0.0003(15) 0.0011(16) 0.0016(17)
O2 0.034(2) 0.084(3) 0.047(2) 0.0169(19) 0.0044(18) 0.011(2)
C1 0.058(2) 0.036(2) 0.039(2) -0.0056(17) 0.0030(18) -0.0045(19)
C2 0.077(3) 0.050(3) 0.046(3) 0.000(3) 0.009(3) -0.008(3)
C3 0.077(3) 0.053(3) 0.054(3) 0.000(2) 0.023(2) -0.007(2)
C4 0.061(3) 0.061(3) 0.055(3) 0.003(2) 0.032(2) 0.000(2)
C5 0.070(4) 0.053(3) 0.037(2) 0.015(2) 0.017(3) -0.014(3)
C6 0.043(2) 0.042(2) 0.0324(19) -0.0030(17) 0.0060(16) -0.0026(17)
C7 0.045(3) 0.051(3) 0.042(2) -0.006(2) 0.005(2) 0.003(2)
F1 0.101(5) 0.102(5) 0.083(5) 0.021(4) -0.040(4) -0.004(4)
F2 0.128(4) 0.105(4) 0.042(2) -0.012(2) 0.020(2) -0.011(3)
F3 0.098(5) 0.063(4) 0.063(4) 0.017(3) 0.007(3) 0.010(3)
C24 0.060(5) 0.044(3) 0.037(4) -0.001(3) -0.003(4) -0.004(3)
C25 0.054(3) 0.049(3) 0.035(2) 0.001(2) -0.001(2) 0.008(2)
C26 0.052(4) 0.048(4) 0.030(4) -0.009(3) -0.005(3) 0.001(3)
C27 0.067(4) 0.066(4) 0.047(4) 0.008(4) -0.004(4) 0.007(3)
I1A 0.0732(11) 0.1562(16) 0.0931(11) -0.0330(10) 0.0372(9) -0.0270(10)
F1A 0.107(6) 0.060(5) 0.087(7) 0.034(4) 0.003(5) 0.011(4)
F2A 0.086(3) 0.078(3) 0.080(3) 0.015(3) 0.017(3) 0.040(3)
F3A 0.086(5) 0.096(5) 0.052(4) -0.002(3) -0.024(3) 0.033(3)
O1A 0.045(7) 0.107(8) 0.068(7) 0.023(6) 0.005(5) 0.008(6)
O2A 0.035(5) 0.057(5) 0.034(4) -0.006(4) 0.006(4) 0.001(4)
C1A 0.074(4) 0.057(4) 0.046(4) -0.006(4) 0.007(4) -0.014(4)
C2A 0.078(5) 0.053(4) 0.052(5) 0.000(4) 0.008(4) -0.011(4)
C3A 0.092(5) 0.065(5) 0.068(5) 0.003(5) 0.005(5) -0.008(5)
C4A 0.084(5) 0.069(5) 0.067(5) -0.006(5) 0.011(5) -0.001(5)
C5A 0.085(6) 0.061(5) 0.068(5) -0.001(5) -0.001(5) -0.009(5)
C6A 0.064(4) 0.056(4) 0.045(4) -0.004(4) 0.000(4) -0.012(4)
C7A 0.044(5) 0.059(4) 0.034(4) 0.004(4) 0.002(4) -0.006(4)
C24A 0.051(4) 0.046(4) 0.033(5) -0.008(4) -0.001(4) 0.002(4)
C25A 0.055(3) 0.053(3) 0.035(3) -0.001(2) -0.002(2) 0.006(3)
C26A 0.049(5) 0.043(4) 0.034(4) -0.003(3) 0.005(4) -0.005(3)
C27A 0.068(4) 0.065(4) 0.051(5) 0.004(4) -0.001(4) 0.011(4)

loop_
_atom_type_symbol
_atom_type_description
_atom_type_scat_dispersion_real
_atom_type_scat_dispersion_imag
_atom_type_scat_source
C C 0.0181 0.0091 'International Tables Vol C Tables 4.2.6.8 and 6.1.1.4'
H H 0.0000 0.0000 'International Tables Vol C Tables 4.2.6.8 and 6.1.1.4'
F F 0.0727 0.0534 'International Tables Vol C Tables 4.2.6.8 and 6.1.1.4'
I I -0.3257 6.8362 'International Tables Vol C Tables 4.2.6.8 and 6.1.1.4'
N N 0.0311 0.0180 'International Tables Vol C Tables 4.2.6.8 and 6.1.1.4'
O O 0.0492 0.0322 'International Tables Vol C Tables 4.2.6.8 and 6.1.1.4'

loop_
_geom_angle_atom_site_label_1
_geom_angle_atom_site_label_2
_geom_angle_atom_site_label_3
_geom_angle
_geom_angle_site_symmetry_1
_geom_angle_site_symmetry_3
_geom_angle_publ_flag
C21 N1 C28 119.6(3) . . ?
C22 N1 C21 122.1(3) . . ?
C22 N1 C28 118.2(3) . . ?
C9 C8 O2A 114.1(7) . . ?
C15 C8 C9 131.2(3) . . ?
C15 C8 O1 116.1(4) . . ?
C15 C8 O2A 113.7(8) . . ?
O1 C8 C9 112.3(3) . . ?
C10 C9 C8 119.5(3) . . ?
C10 C9 C14 119.0(3) . . ?
C14 C9 C8 121.4(3) . . ?
C9 C10 H10 120.0 . . ?
C11 C10 C9 120.1(4) . . ?
C11 C10 H10 120.0 . . ?
C10 C11 H11 119.9 . . ?
C12 C11 C10 120.2(4) . . ?
C12 C11 H11 119.9 . . ?
C11 C12 H12 119.9 . . ?
C13 C12 C11 120.3(4) . . ?
C13 C12 H12 119.9 . . ?
C12 C13 H13 120.1 . . ?
C12 C13 C14 119.9(4) . . ?
C14 C13 H13 120.1 . . ?
C9 C14 H14 119.7 . . ?
C13 C14 C9 120.6(4) . . ?
C13 C14 H14 119.7 . . ?
C8 C15 C16 123.8(3) . . ?
C8 C15 C23 126.5(3) . . ?
C16 C15 C23 109.7(2) . . ?
C17 C16 C15 125.4(3) . . ?
C17 C16 C21 118.7(3) . . ?
C21 C16 C15 115.9(3) . . ?
C16 C17 H17 119.5 . . ?
C18 C17 C16 121.1(3) . . ?
C18 C17 H17 119.5 . . ?
C17 C18 H18 120.3 . . ?
C19 C18 C17 119.4(3) . . ?
C19 C18 H18 120.3 . . ?
C18 C19 H19 119.4 . . ?
C18 C19 C20 121.3(3) . . ?
C20 C19 H19 119.4 . . ?
C19 C20 H20 120.2 . . ?
C19 C20 C21 119.6(3) . . ?
C21 C20 H20 120.2 . . ?
C16 C21 N1 119.3(3) . . ?
C20 C21 N1 120.7(3) . . ?
C20 C21 C16 119.9(3) . . ?
O3 C22 N1 122.0(3) . . ?
O3 C22 C23 123.2(3) . . ?
N1 C22 C23 114.6(3) . . ?
C15 C23 C22 108.1(3) . . ?
C15 C23 C24 118.9(6) . . ?
C15 C23 C26 109.4(6) . . ?
C15 C23 C24A 117.4(7) . . ?
C15 C23 C26A 128.1(6) . . ?
C22 C23 C24 120.0(5) . . ?
C22 C23 C26 113.7(5) . . ?
C22 C23 C24A 102.6(7) . . ?
C22 C23 C26A 106.7(6) . . ?
C24 C23 C26 84.2(5) . . ?
C26A C23 C24A 90.6(6) . . ?
N1 C28 H28A 108.9 . . ?
N1 C28 H28B 108.9 . . ?
N1 C28 C29 113.5(3) . . ?
H28A C28 H28B 107.7 . . ?
C29 C28 H28A 108.9 . . ?
C29 C28 H28B 108.9 . . ?
C30 C29 C28 122.8(3) . . ?
C34 C29 C28 119.8(3) . . ?
C34 C29 C30 117.4(3) . . ?
C29 C30 H30 119.4 . . ?
C29 C30 C31 121.2(4) . . ?
C31 C30 H30 119.4 . . ?
C30 C31 H31 119.2 . . ?
C32 C31 C30 121.5(4) . . ?
C32 C31 H31 119.2 . . ?
C31 C32 C35 120.7(4) . . ?
C33 C32 C31 117.4(3) . . ?
C33 C32 C35 121.9(4) . . ?
C32 C33 H33 119.4 . . ?
C32 C33 C34 121.3(4) . . ?
C34 C33 H33 119.4 . . ?
C29 C34 C33 121.2(4) . . ?
C29 C34 H34 119.4 . . ?
C33 C34 H34 119.4 . . ?
C32 C35 H35A 109.5 . . ?
C32 C35 H35B 109.5 . . ?
C32 C35 H35C 109.5 . . ?
H35A C35 H35B 109.5 . . ?
H35A C35 H35C 109.5 . . ?
H35B C35 H35C 109.5 . . ?
C7 O1 C8 115.8(4) . . ?
C2 C1 I1 114.0(4) . . ?
C6 C1 I1 124.5(3) . . ?
C6 C1 C2 121.5(5) . . ?
C1 C2 H2 121.1 . . ?
C3 C2 C1 117.9(6) . . ?
C3 C2 H2 121.1 . . ?
C2 C3 H3 119.1 . . ?
C4 C3 C2 121.9(5) . . ?
C4 C3 H3 119.1 . . ?
C3 C4 H4 119.0 . . ?
C3 C4 C5 122.0(5) . . ?
C5 C4 H4 119.0 . . ?
C4 C5 H5 121.9 . . ?
C4 C5 C6 116.3(5) . . ?
C6 C5 H5 121.9 . . ?
C1 C6 C5 120.5(4) . . ?
C1 C6 C7 124.3(4) . . ?
C5 C6 C7 115.2(4) . . ?
O1 C7 C6 111.4(4) . . ?
O2 C7 O1 122.6(5) . . ?
O2 C7 C6 126.0(5) . . ?
C23 C24 H24A 112.8 . . ?
C23 C24 H24B 112.8 . . ?
H24A C24 H24B 110.3 . . ?
C25 C24 C23 94.5(7) . . ?
C25 C24 H24A 112.8 . . ?
C25 C24 H24B 112.8 . . ?
C24 C25 H25 110.3 . . ?
C24 C25 C26 87.7(6) . . ?
C26 C25 H25 110.3 . . ?
C27 C25 C24 118.3(15) . . ?
C27 C25 H25 110.3 . . ?
C27 C25 C26 118.0(13) . . ?
C23 C26 H26A 113.2 . . ?
C23 C26 H26B 113.2 . . ?
C25 C26 C23 92.7(7) . . ?
C25 C26 H26A 113.2 . . ?
C25 C26 H26B 113.2 . . ?
H26A C26 H26B 110.5 . . ?
F1 C27 F3 104.2(12) . . ?
F1 C27 C25 111(2) . . ?
F2 C27 F1 110(2) . . ?
F2 C27 F3 107(2) . . ?
F2 C27 C25 114.0(11) . . ?
F3 C27 C25 110(2) . . ?
C7A O2A C8 125.8(9) . . ?
C2A C1A I1A 114.3(8) . . ?
C6A C1A I1A 124.8(7) . . ?
C6A C1A C2A 120.9(9) . . ?
C1A C2A H2A 121.0 . . ?
C3A C2A C1A 118.0(11) . . ?
C3A C2A H2A 121.0 . . ?
C2A C3A H3A 119.6 . . ?
C4A C3A C2A 120.8(10) . . ?
C4A C3A H3A 119.6 . . ?
C3A C4A H4A 118.9 . . ?
C3A C4A C5A 122.2(10) . . ?
C5A C4A H4A 118.9 . . ?
C4A C5A H5A 122.0 . . ?
C4A C5A C6A 116.0(9) . . ?
C6A C5A H5A 122.0 . . ?
C1A C6A C5A 121.5(8) . . ?
C1A C6A C7A 122.6(8) . . ?
C5A C6A C7A 115.8(8) . . ?
O1A C7A C6A 111.9(9) . . ?
O2A C7A O1A 121.6(10) . . ?
O2A C7A C6A 125.8(11) . . ?
C23 C24A H24C 114.2 . . ?
C23 C24A H24D 114.2 . . ?
H24C C24A H24D 111.4 . . ?
C25A C24A C23 86.5(8) . . ?
C25A C24A H24C 114.2 . . ?
C25A C24A H24D 114.2 . . ?
C24A C25A H25A 110.2 . . ?
C24A C25A C26A 92.9(7) . . ?
C26A C25A H25A 110.2 . . ?
C27A C25A C24A 115.4(17) . . ?
C27A C25A H25A 110.2 . . ?
C27A C25A C26A 116.9(16) . . ?
C23 C26A H26C 114.2 . . ?
C23 C26A H26D 114.2 . . ?
C25A C26A C23 86.6(8) . . ?
C25A C26A H26C 114.2 . . ?
C25A C26A H26D 114.2 . . ?
H26C C26A H26D 111.4 . . ?
F1A C27A F2A 108(2) . . ?
F1A C27A F3A 106.1(14) . . ?
F1A C27A C25A 113(3) . . ?
F2A C27A F3A 107(3) . . ?
F2A C27A C25A 112.3(12) . . ?
F3A C27A C25A 109(2) . . ?

loop_
_geom_bond_atom_site_label_1
_geom_bond_atom_site_label_2
_geom_bond_distance
_geom_bond_site_symmetry_2
_geom_bond_publ_flag
O3 C22 1.216(4) . ?
N1 C21 1.416(4) . ?
N1 C22 1.376(4) . ?
N1 C28 1.475(4) . ?
C8 C9 1.470(4) . ?
C8 C15 1.337(4) . ?
C8 O1 1.421(5) . ?
C8 O2A 1.470(11) . ?
C9 C10 1.387(5) . ?
C9 C14 1.394(5) . ?
C10 H10 0.9500 . ?
C10 C11 1.385(5) . ?
C11 H11 0.9500 . ?
C11 C12 1.379(6) . ?
C12 H12 0.9500 . ?
C12 C13 1.376(6) . ?
C13 H13 0.9500 . ?
C13 C14 1.378(5) . ?
C14 H14 0.9500 . ?
C15 C16 1.482(4) . ?
C15 C23 1.510(4) . ?
C16 C17 1.392(4) . ?
C16 C21 1.405(4) . ?
C17 H17 0.9500 . ?
C17 C18 1.389(5) . ?
C18 H18 0.9500 . ?
C18 C19 1.370(5) . ?
C19 H19 0.9500 . ?
C19 C20 1.384(5) . ?
C20 H20 0.9500 . ?
C20 C21 1.395(4) . ?
C22 C23 1.519(5) . ?
C23 C24 1.573(10) . ?
C23 C26 1.600(9) . ?
C23 C24A 1.566(11) . ?
C23 C26A 1.546(11) . ?
C28 H28A 0.9900 . ?
C28 H28B 0.9900 . ?
C28 C29 1.520(5) . ?
C29 C30 1.373(5) . ?
C29 C34 1.367(5) . ?
C30 H30 0.9500 . ?
C30 C31 1.381(5) . ?
C31 H31 0.9500 . ?
C31 C32 1.375(5) . ?
C32 C33 1.361(6) . ?
C32 C35 1.511(5) . ?
C33 H33 0.9500 . ?
C33 C34 1.395(6) . ?
C34 H34 0.9500 . ?
C35 H35A 0.9800 . ?
C35 H35B 0.9800 . ?
C35 H35C 0.9800 . ?
I1 C1 2.104(4) . ?
O1 C7 1.337(6) . ?
O2 C7 1.207(7) . ?
C1 C2 1.403(6) . ?
C1 C6 1.389(5) . ?
C2 H2 0.9500 . ?
C2 C3 1.401(8) . ?
C3 H3 0.9500 . ?
C3 C4 1.367(7) . ?
C4 H4 0.9500 . ?
C4 C5 1.413(7) . ?
C5 H5 0.9500 . ?
C5 C6 1.450(7) . ?
C6 C7 1.474(6) . ?
F1 C27 1.33(3) . ?
F2 C27 1.31(3) . ?
F3 C27 1.37(3) . ?
C24 H24A 0.9900 . ?
C24 H24B 0.9900 . ?
C24 C25 1.526(14) . ?
C25 H25 1.0000 . ?
C25 C26 1.546(16) . ?
C25 C27 1.479(14) . ?
C26 H26A 0.9900 . ?
C26 H26B 0.9900 . ?
I1A C1A 2.103(8) . ?
F1A C27A 1.32(4) . ?
F2A C27A 1.33(3) . ?
F3A C27A 1.38(4) . ?
O1A C7A 1.324(10) . ?
O2A C7A 1.219(11) . ?
C1A C2A 1.400(7) . ?
C1A C6A 1.385(7) . ?
C2A H2A 0.9500 . ?
C2A C3A 1.396(9) . ?
C3A H3A 0.9500 . ?
C3A C4A 1.379(8) . ?
C4A H4A 0.9500 . ?
C4A C5A 1.402(8) . ?
C5A H5A 0.9500 . ?
C5A C6A 1.419(8) . ?
C6A C7A 1.474(9) . ?
C24A H24C 0.9900 . ?
C24A H24D 0.9900 . ?
C24A C25A 1.518(18) . ?
C25A H25A 1.0000 . ?
C25A C26A 1.533(17) . ?
C25A C27A 1.489(17) . ?
C26A H26C 0.9900 . ?
C26A H26D 0.9900 . ?

loop_
_geom_torsion_atom_site_label_1
_geom_torsion_atom_site_label_2
_geom_torsion_atom_site_label_3
_geom_torsion_atom_site_label_4
_geom_torsion
_geom_torsion_site_symmetry_1
_geom_torsion_site_symmetry_2
_geom_torsion_site_symmetry_3
_geom_torsion_site_symmetry_4
_geom_torsion_publ_flag
O3 C22 C23 C15 -140.2(3) . . . . ?
O3 C22 C23 C24 0.8(7) . . . . ?
O3 C22 C23 C26 98.1(7) . . . . ?
O3 C22 C23 C24A 95.1(7) . . . . ?
O3 C22 C23 C26A 0.7(7) . . . . ?
N1 C22 C23 C15 42.8(3) . . . . ?
N1 C22 C23 C24 -176.2(6) . . . . ?
N1 C22 C23 C26 -78.8(7) . . . . ?
N1 C22 C23 C24A -81.8(7) . . . . ?
N1 C22 C23 C26A -176.3(7) . . . . ?
N1 C28 C29 C30 33.7(5) . . . . ?
N1 C28 C29 C34 -147.2(3) . . . . ?
C8 C9 C10 C11 -179.9(3) . . . . ?
C8 C9 C14 C13 179.4(3) . . . . ?
C8 C15 C16 C17 45.3(4) . . . . ?
C8 C15 C16 C21 -136.1(3) . . . . ?
C8 C15 C23 C22 114.8(3) . . . . ?
C8 C15 C23 C24 -26.7(7) . . . . ?
C8 C15 C23 C26 -120.9(6) . . . . ?
C8 C15 C23 C24A -129.9(8) . . . . ?
C8 C15 C23 C26A -15.1(9) . . . . ?
C8 O1 C7 O2 -3.2(9) . . . . ?
C8 O1 C7 C6 -180.0(5) . . . . ?
C8 O2A C7A O1A -6(3) . . . . ?
C8 O2A C7A C6A -175.5(15) . . . . ?
C9 C8 C15 C16 168.9(3) . . . . ?
C9 C8 C15 C23 -7.0(6) . . . . ?
C9 C8 O1 C7 -77.3(5) . . . . ?
C9 C8 O2A C7A -70.3(19) . . . . ?
C9 C10 C11 C12 -0.3(5) . . . . ?
C10 C9 C14 C13 -2.7(5) . . . . ?
C10 C11 C12 C13 -1.1(6) . . . . ?
C11 C12 C13 C14 0.6(6) . . . . ?
C12 C13 C14 C9 1.3(5) . . . . ?
C14 C9 C10 C11 2.2(5) . . . . ?
C15 C8 C9 C10 138.4(4) . . . . ?
C15 C8 C9 C14 -43.7(5) . . . . ?
C15 C8 O1 C7 109.5(5) . . . . ?
C15 C8 O2A C7A 99.8(18) . . . . ?
C15 C16 C17 C18 -179.7(3) . . . . ?
C15 C16 C21 N1 1.4(4) . . . . ?
C15 C16 C21 C20 179.7(3) . . . . ?
C15 C23 C24 C25 -102.1(7) . . . . ?
C15 C23 C26 C25 112.0(6) . . . . ?
C15 C23 C24A C25A 148.2(5) . . . . ?
C15 C23 C26A C25A -140.0(5) . . . . ?
C16 C15 C23 C22 -61.5(3) . . . . ?
C16 C15 C23 C24 157.0(6) . . . . ?
C16 C15 C23 C26 62.8(6) . . . . ?
C16 C15 C23 C24A 53.8(8) . . . . ?
C16 C15 C23 C26A 168.6(7) . . . . ?
C16 C17 C18 C19 -0.8(5) . . . . ?
C17 C16 C21 N1 -179.9(3) . . . . ?
C17 C16 C21 C20 -1.6(4) . . . . ?
C17 C18 C19 C20 -0.3(5) . . . . ?
C18 C19 C20 C21 0.4(5) . . . . ?
C19 C20 C21 N1 178.8(3) . . . . ?
C19 C20 C21 C16 0.6(4) . . . . ?
C21 N1 C22 O3 -178.6(3) . . . . ?
C21 N1 C22 C23 -1.6(4) . . . . ?
C21 N1 C28 C29 81.2(4) . . . . ?
C21 C16 C17 C18 1.8(4) . . . . ?
C22 N1 C21 C16 -22.7(4) . . . . ?
C22 N1 C21 C20 159.0(3) . . . . ?
C22 N1 C28 C29 -96.2(4) . . . . ?
C22 C23 C24 C25 121.0(5) . . . . ?
C22 C23 C26 C25 -127.0(5) . . . . ?
C22 C23 C24A C25A -93.4(7) . . . . ?
C22 C23 C26A C25A 89.7(6) . . . . ?
C23 C15 C16 C17 -138.2(3) . . . . ?
C23 C15 C16 C21 40.3(3) . . . . ?
C23 C24 C25 C26 -7.0(8) . . . . ?
C23 C24 C25 C27 -127.9(14) . . . . ?
C23 C24A C25A C26A -13.9(9) . . . . ?
C23 C24A C25A C27A -135.7(15) . . . . ?
C28 N1 C21 C16 160.0(3) . . . . ?
C28 N1 C21 C20 -18.3(4) . . . . ?
C28 N1 C22 O3 -1.2(5) . . . . ?
C28 N1 C22 C23 175.8(3) . . . . ?
C28 C29 C30 C31 178.8(4) . . . . ?
C28 C29 C34 C33 -178.3(4) . . . . ?
C29 C30 C31 C32 -0.8(7) . . . . ?
C30 C29 C34 C33 0.8(6) . . . . ?
C30 C31 C32 C33 1.3(7) . . . . ?
C30 C31 C32 C35 -178.9(4) . . . . ?
C31 C32 C33 C34 -0.8(6) . . . . ?
C32 C33 C34 C29 -0.3(7) . . . . ?
C34 C29 C30 C31 -0.3(6) . . . . ?
C35 C32 C33 C34 179.5(4) . . . . ?
I1 C1 C2 C3 -176.7(6) . . . . ?
I1 C1 C6 C5 177.7(5) . . . . ?
I1 C1 C6 C7 -3.0(7) . . . . ?
O1 C8 C9 C10 -33.5(4) . . . . ?
O1 C8 C9 C14 144.4(3) . . . . ?
O1 C8 C15 C16 -19.5(5) . . . . ?
O1 C8 C15 C23 164.7(3) . . . . ?
C1 C2 C3 C4 -2.4(11) . . . . ?
C1 C6 C7 O1 153.4(5) . . . . ?
C1 C6 C7 O2 -23.2(9) . . . . ?
C2 C1 C6 C5 -0.7(8) . . . . ?
C2 C1 C6 C7 178.7(6) . . . . ?
C2 C3 C4 C5 1.9(10) . . . . ?
C3 C4 C5 C6 -0.6(10) . . . . ?
C4 C5 C6 C1 0.0(9) . . . . ?
C4 C5 C6 C7 -179.3(6) . . . . ?
C5 C6 C7 O1 -27.3(7) . . . . ?
C5 C6 C7 O2 156.1(7) . . . . ?
C6 C1 C2 C3 1.8(10) . . . . ?
C24 C23 C26 C25 -6.7(7) . . . . ?
C24 C25 C26 C23 6.9(8) . . . . ?
C24 C25 C27 F1 176.5(13) . . . . ?
C24 C25 C27 F2 52(3) . . . . ?
C24 C25 C27 F3 -68(2) . . . . ?
C26 C23 C24 C25 6.8(8) . . . . ?
C26 C25 C27 F1 72.9(19) . . . . ?
C26 C25 C27 F2 -52(3) . . . . ?
C26 C25 C27 F3 -172.0(14) . . . . ?
C27 C25 C26 C23 128.0(15) . . . . ?
I1A C1A C2A C3A -176.5(18) . . . . ?
I1A C1A C6A C5A 177.2(11) . . . . ?
I1A C1A C6A C7A -4(2) . . . . ?
O2A C8 C9 C10 -53.7(6) . . . . ?
O2A C8 C9 C14 124.2(5) . . . . ?
O2A C8 C15 C16 0.9(6) . . . . ?
O2A C8 C15 C23 -174.9(5) . . . . ?
C1A C2A C3A C4A 3(3) . . . . ?
C1A C6A C7A O1A 165.8(15) . . . . ?
C1A C6A C7A O2A -23(3) . . . . ?
C2A C1A C6A C5A -1(3) . . . . ?
C2A C1A C6A C7A 178(2) . . . . ?
C2A C3A C4A C5A -9(3) . . . . ?
C3A C4A C5A C6A 9(3) . . . . ?
C4A C5A C6A C1A -5(2) . . . . ?
C4A C5A C6A C7A 176.9(15) . . . . ?
C5A C6A C7A O1A -16(2) . . . . ?
C5A C6A C7A O2A 155.1(18) . . . . ?
C6A C1A C2A C3A 1(3) . . . . ?
C24A C23 C26A C25A -13.7(9) . . . . ?
C24A C25A C26A C23 14.1(9) . . . . ?
C24A C25A C27A F1A 173.6(17) . . . . ?
C24A C25A C27A F2A 51(3) . . . . ?
C24A C25A C27A F3A -68(2) . . . . ?
C26A C23 C24A C25A 13.8(9) . . . . ?
C26A C25A C27A F1A 66(2) . . . . ?
C26A C25A C27A F2A -57(3) . . . . ?
C26A C25A C27A F3A -176.2(16) . . . . ?
C27A C25A C26A C23 134.6(17) . . . . ?
